data_7159714
loop_
_publ_author_name
'Forshaw, Sam'
'Parker, Jeremy S.'
'Scott, William T.'
'Knighton, Richard C.'
'Tiwari, Neelam'
'Oladeji, Samson M.'
'Stevens, Andrew C.'
'Chew, Yean Ming'
'Reber, Jami'
'Clarkson, Guy J.'
'Balasubramanian, Mohan K.'
'Wills, Martin'

_publ_section_title
;
 Increasing the versatility of the biphenyl-fused-dioxacyclodecyne class
 of strained alkynes.
;
_journal_issue 3
_journal_name_full 'Organic &amp; biomolecular chemistry'
_journal_page_first 590
_journal_page_last 605
_journal_paper_doi 10.1039/d3ob01712e
_journal_volume 22
_journal_year 2024
_chemical_formula_moiety 'C22 H24 N2 O6 S2'
_chemical_formula_sum 'C22 H24 N2 O6 S2'
_chemical_formula_weight 476.55
_space_group_crystal_system monoclinic
_space_group_IT_number 14
_space_group_name_Hall '-P 2ybc'
_space_group_name_H-M_alt 'P 1 21/c 1'
_atom_sites_solution_hydrogens geom
_atom_sites_solution_primary direct
_audit_creation_date 2023-03-26
_audit_creation_method
;
Olex2 1.5-ac5-024
(compiled 2022.04.12 svn.rca3783a0 for Rigaku Oxford Diffraction, GUI svn.r6498)
;
_audit_update_record
;
2023-06-26 deposited with the CCDC.	2023-12-11 downloaded from the CCDC.
;
_cell_angle_alpha 90
_cell_angle_beta 106.075(2)
_cell_angle_gamma 90
_cell_formula_units_Z 4
_cell_length_a 13.6603(3)
_cell_length_b 11.3987(2)
_cell_length_c 14.7403(3)
_cell_measurement_reflns_used 26741
_cell_measurement_temperature 100(2)
_cell_measurement_theta_max 78.0880
_cell_measurement_theta_min 4.9600
_cell_volume 2205.46(8)
_computing_cell_refinement 'CrysAlisPro 1.171.42.85a (Rigaku OD, 2023)'
_computing_data_collection 'CrysAlisPro 1.171.42.85a (Rigaku OD, 2023)'
_computing_data_reduction 'CrysAlisPro 1.171.42.85a (Rigaku OD, 2023)'
_computing_molecular_graphics 'Olex2 1.5-ac5-024 (Dolomanov et al., 2009)'
_computing_publication_material 'Olex2 1.5-ac5-024 (Dolomanov et al., 2009)'
_computing_structure_refinement 'SHELXL 2018/3 (Sheldrick, 2015)'
_computing_structure_solution 'SHELXS  (Sheldrick, 2008)'
_diffrn_ambient_environment N~2~
_diffrn_ambient_temperature 100(2)
_diffrn_detector 'Hybrid Pixel Array Detector'
_diffrn_detector_area_resol_mean 10.0000
_diffrn_detector_type 'HyPix-Arc 100'
_diffrn_measured_fraction_theta_full 1.000
_diffrn_measured_fraction_theta_max 0.996
_diffrn_measurement_details
;
List of Runs (angles in degrees, time in seconds):

  # Type    Start    End  Width  t~exp~   \w     \q     \k     \f   Frames
#--------------------------------------------------------------------------
  1  \w   -122.00 -27.00   0.50    1.25    --  -48.98 -66.00 -60.00  190
  2  \w    -71.00  24.00   0.50    1.25    --  -48.98  66.00  74.00  190
  3  \w    -24.00  71.00   0.50    1.25    --   49.23 -66.00 -60.00  190
  4  \w     28.00 122.00   0.50    1.25    --   49.23  66.00  74.00  188
  5  \w   -155.00 -61.00   0.50    5.00    --  -82.46 -66.00 -60.00  188
  6  \w    -79.00  -9.00   0.50    5.00    --  -82.46  66.00  74.00  140
  7  \w     36.00  79.00   0.50    5.00    --  108.40 -66.00 -60.00   86
  8  \w     87.00 178.00   0.50    5.00    --  108.40  66.00  74.00  182
  9  \w   -121.00 -79.00   0.50    1.25    --  -48.98-125.00   0.00   84
 10  \w     23.00 118.00   0.50    1.25    --   49.23  77.00-150.00  190
 11  \w    -29.00  26.00   0.50    1.25    --   49.23 -19.00 -60.00  110
 12  \w    -71.00  -8.00   0.50    5.00    --  -82.46  61.00 120.00  126
 13  \w    -35.00  -3.00   0.50    5.00    --  -82.46  30.00 -90.00   64
 14  \w    -51.00  -4.00   0.50    5.00    --  -82.46  45.00-150.00   94
 15  \w   -157.00 -62.00   0.50    5.00    --  -82.46 -61.00   0.00  190
 16  \w   -151.00 -83.00   0.50    5.00    --  -82.46 -94.00-180.00  136
 17  \w    -35.00  -3.00   0.50    5.00    --  -82.46  30.00  90.00   64
 18  \w   -160.00 -66.00   0.50    5.00    --  -82.46 -45.00-150.00  188
 19  \w    -35.00  -3.00   0.50    5.00    --  -82.46  30.00-120.00   64
 20  \w    -71.00  -8.00   0.50    5.00    --  -82.46  61.00  30.00  126
 21  \w   -157.00 -62.00   0.50    5.00    --  -82.46 -61.00-180.00  190
 22  \w     92.00 178.00   0.50    5.00    --  108.40  45.00 120.00  172
 23  \w     34.00  71.00   0.50    5.00    --  108.40 -61.00 -90.00   74
 24  \w     40.00 105.00   0.50    5.00    --  108.40 -94.00  30.00  130
 25  \w     82.00 177.00   0.50    5.00    --  108.40  77.00 150.00  190
 26  \w     88.00 178.00   0.50    5.00    --  108.40  30.00 150.00  180
 27  \w     82.00 177.00   0.50    5.00    --  108.40  77.00-180.00  190
 28  \w     92.00 178.00   0.50    5.00    --  108.40  45.00 -30.00  172
 29  \w     34.00  71.00   0.50    5.00    --  108.40 -61.00 150.00   74
 30  \w     40.00 102.50   0.50    5.00    --  108.40 -94.00-120.00  125
 31  \w     88.00 178.00   0.50    5.00    --  108.40  30.00 -90.00  180
 32  \w     95.00 178.00   0.50    5.00    --  108.40 125.00   0.00  166
 33  \w     88.00 178.00   0.50    5.00    --  108.40  61.00-150.00  180
 34  \w     92.00 178.00   0.50    5.00    --  108.40  45.00   0.00  172
 35  \w     88.00 178.00   0.50    5.00    --  108.40  30.00  60.00  180
 36  \w     40.00 106.00   0.50    5.00    --  108.40 -77.00  30.00  132
 37  \w     34.00  71.00   0.50    5.00    --  108.40 -61.00 -60.00   74
 38  \w     82.00 177.00   0.50    5.00    --  108.40  77.00  90.00  190
 39  \w     88.00 178.00   0.50    5.00    --  108.40  30.00-180.00  180
 40  \w     34.00  71.00   0.50    5.00    --  108.40 -61.00-180.00   74
 41  \w     36.00  97.50   0.50    5.00    --  108.40-125.00  30.00  123
 42  \w     34.00  71.00   0.50    5.00    --  108.40 -61.00-120.00   74
 43  \w   -117.00 -40.00   0.50    1.25    --  -48.98 -77.00-150.00  154
 44  \w   -117.00 -22.00   0.50    1.25    --  -48.98 -77.00  90.00  190
 45  \w   -117.00 -62.50   0.50    1.25    --  -48.98 -77.00 -90.00  109
 46  \w   -117.00 -22.00   0.50    1.25    --  -48.98 -77.00 -30.00  190
 47  \w   -117.00 -22.00   0.50    1.25    --  -48.98 -77.00  30.00  190
 48  \w   -117.00 -22.00   0.50    1.25    --  -48.98 -77.00 150.00  190
 49  \w     34.00 104.00   0.50    1.25    --   49.23-125.00-150.00  140
 50  \w   -151.00 -56.00   0.50    5.00    --  -82.46 -77.00 -30.00  190
 51  \w   -151.00 -87.00   0.50    5.00    --  -82.46 -77.00 -90.00  128
 52  \w   -151.00 -56.00   0.50    5.00    --  -82.46 -77.00  60.00  190
 53  \w   -151.00 -56.00   0.50    5.00    --  -82.46 -77.00 120.00  190
 54  \w   -151.00 -56.00   0.50    5.00    --  -82.46 -77.00 150.00  190
 55  \w     34.00  71.00   0.50    5.00    --  108.40 -61.00  60.00   74
 56  \w     82.00 177.00   0.50    5.00    --  108.40  77.00 -90.00  190
 57  \w     36.00 112.00   0.50    5.00    --  108.40-125.00 150.00  152
 58  \w     40.00  83.00   0.50    5.00    --  108.40 -94.00 -90.00   86
 59  \w     40.00 105.00   0.50    5.00    --  108.40 -94.00 150.00  130
;
_diffrn_measurement_device 'four-circle diffractometer'
_diffrn_measurement_device_type 'XtaLAB Synergy, Dualflex, HyPix-Arc 100'
_diffrn_measurement_method '\w scans'
_diffrn_orient_matrix_type 'CrysAlisPro convention (1999,Acta A55,543-557)'
_diffrn_orient_matrix_UB_11 -0.0748639000
_diffrn_orient_matrix_UB_12 0.1015972000
_diffrn_orient_matrix_UB_13 -0.0367212000
_diffrn_orient_matrix_UB_21 0.0416196000
_diffrn_orient_matrix_UB_22 0.0126130000
_diffrn_orient_matrix_UB_23 -0.0865754000
_diffrn_orient_matrix_UB_31 -0.0802265000
_diffrn_orient_matrix_UB_32 -0.0882965000
_diffrn_orient_matrix_UB_33 -0.0546392000
_diffrn_radiation_monochromator mirror
_diffrn_radiation_probe x-ray
_diffrn_radiation_type 'Cu K\a'
_diffrn_radiation_wavelength 1.54184
_diffrn_reflns_av_R_equivalents 0.0896
_diffrn_reflns_av_unetI/netI 0.0335
_diffrn_reflns_Laue_measured_fraction_full 1.000
_diffrn_reflns_Laue_measured_fraction_max 0.996
_diffrn_reflns_limit_h_max 17
_diffrn_reflns_limit_h_min -17
_diffrn_reflns_limit_k_max 14
_diffrn_reflns_limit_k_min -14
_diffrn_reflns_limit_l_max 18
_diffrn_reflns_limit_l_min -18
_diffrn_reflns_number 64880
_diffrn_reflns_point_group_measured_fraction_full 1.000
_diffrn_reflns_point_group_measured_fraction_max 0.996
_diffrn_reflns_theta_full 67.684
_diffrn_reflns_theta_max 78.438
_diffrn_reflns_theta_min 4.980
_diffrn_source 'micro-focus sealed X-ray tube'
_diffrn_source_type 'PhotonJet (Cu) X-ray Source'
_exptl_absorpt_coefficient_mu 2.558
_exptl_absorpt_correction_T_max 1.00000
_exptl_absorpt_correction_T_min 0.93557
_exptl_absorpt_correction_type multi-scan
_exptl_absorpt_process_details
;
CrysAlisPro 1.171.42.85a (Rigaku Oxford Diffraction, 2023)
Empirical absorption correction using spherical harmonics,
implemented in SCALE3 ABSPACK scaling algorithm.
;
_exptl_crystal_colour colourless
_exptl_crystal_colour_primary colourless
_exptl_crystal_density_diffrn 1.435
_exptl_crystal_description block
_exptl_crystal_F_000 1000
_exptl_crystal_size_max 0.12
_exptl_crystal_size_mid 0.06
_exptl_crystal_size_min 0.02
_refine_diff_density_max 0.276
_refine_diff_density_min -0.483
_refine_diff_density_rms 0.057
_refine_ls_extinction_method none
_refine_ls_goodness_of_fit_ref 1.075
_refine_ls_hydrogen_treatment constr
_refine_ls_matrix_type full
_refine_ls_number_parameters 291
_refine_ls_number_reflns 4739
_refine_ls_number_restraints 0
_refine_ls_restrained_S_all 1.075
_refine_ls_R_factor_all 0.0471
_refine_ls_R_factor_gt 0.0407
_refine_ls_shift/su_max 0.001
_refine_ls_shift/su_mean 0.000
_refine_ls_structure_factor_coef Fsqd
_refine_ls_weighting_details 'w=1/[\s^2^(Fo^2^)+(0.0421P)^2^+1.6272P] where P=(Fo^2^+2Fc^2^)/3'
_refine_ls_weighting_scheme calc
_refine_ls_wR_factor_gt 0.1012
_refine_ls_wR_factor_ref 0.1049
_reflns_Friedel_coverage 0.000
_reflns_number_gt 4142
_reflns_number_total 4739
_reflns_threshold_expression 'I > 2\s(I)'
_cod_data_source_file d3ob01712e2.cif
_cod_data_source_block mw50
_cod_depositor_comments 'Adding full bibliography for 7159712--7159715.cif.'
_cod_original_cell_volume 2205.45(7)
_cod_database_code 7159714
_shelx_shelxl_version_number 2018/3
_chemical_oxdiff_formula 'C20 H20 N2 O2 S'
_chemical_oxdiff_usercomment 'C20 H20 N2 O2 S   colourless block 0.02 0.06 0.12    Wills'
_shelx_space_group_comment
;
The symmetry employed for this shelxl refinement is uniquely defined
by the following loop, which should always be used as a source of
symmetry information in preference to the above space-group names.
They are only intended as comments.
;
_shelx_estimated_absorpt_t_max 0.951
_shelx_estimated_absorpt_t_min 0.749
_olex2_refinement_description
;
1. Fixed Uiso
 At 1.2 times of:
  All C(H) groups, All C(H,H) groups
 At 1.5 times of:
  All C(H,H,H) groups
2.a Secondary CH2 refined with riding coordinates:
 C17(H17A,H17B), C18(H18A,H18B), C19(H19A,H19B), C16(H16A,H16B), C2(H2A,H2B),
 C5(H5A,H5B)
2.b Aromatic/amide H refined with riding coordinates:
 C11(H11), C24(H24), C12(H12), C13(H13), C22(H22), C23(H23)
2.c Idealised Me refined as rotating group:
 C26(H26A,H26B,H26C), C28(H28A,H28B,H28C)
;
_olex2_submission_special_instructions 'No special instructions were received'
_oxdiff_exptl_absorpt_empirical_details
;
Empirical correction (ABSPACK) includes:
- Absorption correction using spherical harmonics
- Frame scaling
;
_oxdiff_exptl_absorpt_empirical_full_max 1.631
_oxdiff_exptl_absorpt_empirical_full_min 0.712

loop_
_space_group_symop_operation_xyz
'x, y, z'
'-x, y+1/2, -z+1/2'
'-x, -y, -z'
'x, -y-1/2, z-1/2'

loop_
_atom_site_label
_atom_site_type_symbol
_atom_site_fract_x
_atom_site_fract_y
_atom_site_fract_z
_atom_site_U_iso_or_equiv
_atom_site_adp_type
_atom_site_occupancy
_atom_site_site_symmetry_order
_atom_site_calc_flag
_atom_site_refinement_flags_posn
_atom_site_refinement_flags_adp
_atom_site_refinement_flags_occupancy
_atom_site_disorder_assembly
_atom_site_disorder_group
S25 S 0.24414(3) 0.35502(4) 0.46005(3) 0.02577(12) Uani 1 1 d . . . . .
S27 S 0.30379(4) 0.96883(4) 0.37776(3) 0.03004(13) Uani 1 1 d . . . . .
O6 O 0.12018(10) 0.77920(12) 0.21312(9) 0.0270(3) Uani 1 1 d . . . . .
N20 N 0.24434(11) 0.50045(13) 0.46968(10) 0.0222(3) Uani 1 1 d . . . . .
O1 O 0.27221(11) 0.45861(12) 0.25214(10) 0.0301(3) Uani 1 1 d . . . . .
O25A O 0.17064(11) 0.32137(12) 0.37447(11) 0.0343(3) Uani 1 1 d . . . . .
C21 C 0.16354(13) 0.56380(16) 0.40391(12) 0.0223(4) Uani 1 1 d . . . . .
C14 C 0.35403(13) 0.74638(16) 0.35485(12) 0.0219(4) Uani 1 1 d . . . . .
O25B O 0.23663(13) 0.30372(13) 0.54690(11) 0.0410(4) Uani 1 1 d . . . . .
C8 C 0.18579(13) 0.63913(15) 0.33744(12) 0.0212(3) Uani 1 1 d . . . . .
C7 C 0.10402(14) 0.70461(16) 0.28204(12) 0.0245(4) Uani 1 1 d . . . . .
C9 C 0.28999(13) 0.64954(15) 0.32272(12) 0.0207(3) Uani 1 1 d . . . . .
N15 N 0.32719(12) 0.83175(13) 0.41700(10) 0.0230(3) Uani 1 1 d . . . . .
O27A O 0.32051(15) 0.97841(14) 0.28679(12) 0.0497(4) Uani 1 1 d . . . . .
O27B O 0.35813(13) 1.04554(13) 0.45226(12) 0.0442(4) Uani 1 1 d . . . . .
C11 C 0.42276(15) 0.56985(18) 0.25859(13) 0.0297(4) Uani 1 1 d . . . . .
H11 H 0.446447 0.508438 0.226545 0.036 Uiso 1 1 calc R U . . .
C10 C 0.32755(14) 0.56099(16) 0.27546(13) 0.0249(4) Uani 1 1 d . . . . .
C17 C 0.39111(14) 0.70117(16) 0.55636(12) 0.0238(4) Uani 1 1 d . . . . .
H17A H 0.446699 0.693549 0.615637 0.029 Uiso 1 1 calc R U . . .
H17B H 0.403895 0.643697 0.510588 0.029 Uiso 1 1 calc R U . . .
C24 C 0.00635(14) 0.69873(18) 0.29419(14) 0.0294(4) Uani 1 1 d . . . . .
H24 H -0.046447 0.747311 0.257581 0.035 Uiso 1 1 calc R U . . .
C12 C 0.48274(15) 0.66762(19) 0.28831(13) 0.0305(4) Uani 1 1 d . . . . .
H12 H 0.546884 0.674561 0.275394 0.037 Uiso 1 1 calc R U . . .
C18 C 0.28999(14) 0.67240(16) 0.57602(13) 0.0245(4) Uani 1 1 d . . . . .
H18A H 0.291953 0.700509 0.640047 0.029 Uiso 1 1 calc R U . . .
H18B H 0.234722 0.715102 0.530232 0.029 Uiso 1 1 calc R U . . .
C13 C 0.44878(14) 0.75573(18) 0.33716(13) 0.0263(4) Uani 1 1 d . . . . .
H13 H 0.490261 0.822584 0.358599 0.032 Uiso 1 1 calc R U . . .
C26 C 0.36626(15) 0.32750(18) 0.44971(15) 0.0315(4) Uani 1 1 d . . . . .
H26A H 0.373584 0.363347 0.391512 0.047 Uiso 1 1 calc R U . . .
H26B H 0.376887 0.242620 0.447702 0.047 Uiso 1 1 calc R U . . .
H26C H 0.416877 0.361073 0.504100 0.047 Uiso 1 1 calc R U . . .
C19 C 0.26577(15) 0.54280(17) 0.56947(13) 0.0258(4) Uani 1 1 d . . . . .
H19A H 0.324099 0.498654 0.609882 0.031 Uiso 1 1 calc R U . . .
H19B H 0.205673 0.527938 0.592969 0.031 Uiso 1 1 calc R U . . .
C16 C 0.39285(15) 0.82376(17) 0.51733(13) 0.0270(4) Uani 1 1 d . . . . .
H16A H 0.368028 0.880236 0.556951 0.032 Uiso 1 1 calc R U . . .
H16B H 0.463768 0.845207 0.519802 0.032 Uiso 1 1 calc R U . . .
C4 C 0.10989(16) 0.6253(2) 0.10433(14) 0.0327(4) Uani 1 1 d . . . . .
C3 C 0.15617(17) 0.53514(19) 0.11542(14) 0.0344(5) Uani 1 1 d . . . . .
C2 C 0.22659(18) 0.43848(19) 0.15249(14) 0.0356(5) Uani 1 1 d . . . . .
H2A H 0.189389 0.362929 0.142895 0.043 Uiso 1 1 calc R U . . .
H2B H 0.280123 0.435082 0.118982 0.043 Uiso 1 1 calc R U . . .
C22 C 0.06528(14) 0.55368(18) 0.41319(13) 0.0283(4) Uani 1 1 d . . . . .
H22 H 0.051932 0.499036 0.456948 0.034 Uiso 1 1 calc R U . . .
C5 C 0.06759(15) 0.73989(19) 0.11877(14) 0.0309(4) Uani 1 1 d . . . . .
H5A H 0.077648 0.796870 0.071460 0.037 Uiso 1 1 calc R U . . .
H5B H -0.006358 0.732878 0.111832 0.037 Uiso 1 1 calc R U . . .
C23 C -0.01332(15) 0.6221(2) 0.35956(14) 0.0315(4) Uani 1 1 d . . . . .
H23 H -0.079800 0.616427 0.367605 0.038 Uiso 1 1 calc R U . . .
C28 C 0.17383(17) 0.9904(2) 0.36666(16) 0.0389(5) Uani 1 1 d . . . . .
H28A H 0.133217 0.942654 0.314452 0.058 Uiso 1 1 calc R U . . .
H28B H 0.156832 1.073452 0.353896 0.058 Uiso 1 1 calc R U . . .
H28C H 0.158855 0.967299 0.425447 0.058 Uiso 1 1 calc R U . . .

loop_
_atom_site_aniso_label
_atom_site_aniso_U_11
_atom_site_aniso_U_22
_atom_site_aniso_U_33
_atom_site_aniso_U_23
_atom_site_aniso_U_13
_atom_site_aniso_U_12
S25 0.0300(2) 0.0206(2) 0.0271(2) 0.00169(16) 0.00840(18) -0.00439(17)
S27 0.0402(3) 0.0218(2) 0.0290(2) 0.00371(18) 0.0110(2) 0.00070(18)
O6 0.0280(7) 0.0297(7) 0.0225(6) 0.0058(5) 0.0060(5) 0.0018(5)
N20 0.0244(7) 0.0216(7) 0.0200(7) 0.0008(6) 0.0051(6) -0.0026(6)
O1 0.0443(8) 0.0228(6) 0.0249(7) -0.0027(5) 0.0125(6) -0.0003(6)
O25A 0.0317(7) 0.0285(7) 0.0392(8) -0.0064(6) 0.0041(6) -0.0074(6)
C21 0.0240(9) 0.0231(9) 0.0192(8) -0.0022(7) 0.0048(7) -0.0016(7)
C14 0.0236(9) 0.0259(9) 0.0163(8) 0.0049(7) 0.0057(7) 0.0025(7)
O25B 0.0630(10) 0.0274(7) 0.0389(8) 0.0087(6) 0.0249(8) -0.0047(7)
C8 0.0240(8) 0.0208(8) 0.0187(8) -0.0024(6) 0.0058(7) -0.0006(7)
C7 0.0271(9) 0.0263(9) 0.0194(8) 0.0009(7) 0.0055(7) 0.0010(7)
C9 0.0244(8) 0.0221(8) 0.0160(8) 0.0053(6) 0.0063(6) 0.0050(7)
N15 0.0283(8) 0.0210(7) 0.0200(7) 0.0002(6) 0.0072(6) -0.0011(6)
O27A 0.0803(13) 0.0356(9) 0.0436(10) 0.0163(7) 0.0347(9) 0.0125(8)
O27B 0.0497(9) 0.0246(7) 0.0510(10) -0.0019(7) 0.0018(8) -0.0036(6)
C11 0.0358(10) 0.0344(10) 0.0219(9) 0.0049(8) 0.0130(8) 0.0126(8)
C10 0.0319(10) 0.0233(9) 0.0201(8) 0.0033(7) 0.0081(7) 0.0048(7)
C17 0.0266(9) 0.0258(9) 0.0178(8) -0.0011(7) 0.0042(7) -0.0025(7)
C24 0.0227(9) 0.0384(11) 0.0255(9) 0.0019(8) 0.0041(7) 0.0038(8)
C12 0.0270(9) 0.0437(11) 0.0232(9) 0.0109(8) 0.0109(8) 0.0077(8)
C18 0.0289(9) 0.0266(9) 0.0189(8) -0.0003(7) 0.0080(7) -0.0010(7)
C13 0.0246(9) 0.0332(10) 0.0211(8) 0.0059(7) 0.0065(7) -0.0010(7)
C26 0.0305(10) 0.0269(10) 0.0349(11) 0.0017(8) 0.0054(8) 0.0035(8)
C19 0.0303(9) 0.0286(9) 0.0192(8) 0.0020(7) 0.0079(7) -0.0037(7)
C16 0.0315(10) 0.0268(9) 0.0218(9) -0.0021(7) 0.0059(7) -0.0058(7)
C4 0.0344(11) 0.0400(12) 0.0229(9) -0.0008(8) 0.0069(8) -0.0037(9)
C3 0.0415(12) 0.0378(12) 0.0234(10) -0.0060(8) 0.0080(8) -0.0075(9)
C2 0.0503(13) 0.0314(10) 0.0253(10) -0.0043(8) 0.0110(9) -0.0016(9)
C22 0.0267(9) 0.0350(10) 0.0249(9) 0.0009(8) 0.0102(7) -0.0042(8)
C5 0.0289(10) 0.0403(11) 0.0227(9) 0.0054(8) 0.0058(7) 0.0018(8)
C23 0.0238(9) 0.0441(12) 0.0279(10) -0.0001(8) 0.0094(8) -0.0014(8)
C28 0.0441(12) 0.0320(11) 0.0382(12) 0.0027(9) 0.0072(10) 0.0107(9)

loop_
_atom_type_symbol
_atom_type_description
_atom_type_scat_dispersion_real
_atom_type_scat_dispersion_imag
_atom_type_scat_source
C C 0.0181 0.0091 'International Tables Vol C Tables 4.2.6.8 and 6.1.1.4'
H H 0.0000 0.0000 'International Tables Vol C Tables 4.2.6.8 and 6.1.1.4'
N N 0.0311 0.0180 'International Tables Vol C Tables 4.2.6.8 and 6.1.1.4'
O O 0.0492 0.0322 'International Tables Vol C Tables 4.2.6.8 and 6.1.1.4'
S S 0.3331 0.5567 'International Tables Vol C Tables 4.2.6.8 and 6.1.1.4'

loop_
_geom_angle_atom_site_label_1
_geom_angle_atom_site_label_2
_geom_angle_atom_site_label_3
_geom_angle
_geom_angle_site_symmetry_1
_geom_angle_site_symmetry_3
_geom_angle_publ_flag
N20 S25 C26 101.98(9) . . ?
O25A S25 N20 109.07(8) . . ?
O25A S25 O25B 118.10(9) . . ?
O25A S25 C26 109.23(9) . . ?
O25B S25 N20 109.17(9) . . ?
O25B S25 C26 108.09(10) . . ?
N15 S27 C28 104.83(10) . . ?
O27A S27 N15 109.46(9) . . ?
O27A S27 O27B 119.23(11) . . ?
O27A S27 C28 108.85(11) . . ?
O27B S27 N15 107.22(9) . . ?
O27B S27 C28 106.30(11) . . ?
C7 O6 C5 112.09(14) . . ?
C21 N20 S25 117.26(12) . . ?
C21 N20 C19 113.77(14) . . ?
C19 N20 S25 113.58(12) . . ?
C10 O1 C2 116.04(15) . . ?
C8 C21 N20 120.23(15) . . ?
C22 C21 N20 118.12(16) . . ?
C22 C21 C8 121.51(17) . . ?
C9 C14 N15 119.76(15) . . ?
C13 C14 C9 121.35(17) . . ?
C13 C14 N15 118.49(16) . . ?
C21 C8 C7 116.25(16) . . ?
C21 C8 C9 123.23(15) . . ?
C7 C8 C9 120.50(15) . . ?
O6 C7 C8 119.31(16) . . ?
O6 C7 C24 118.33(16) . . ?
C24 C7 C8 122.36(17) . . ?
C14 C9 C8 122.61(15) . . ?
C10 C9 C14 116.95(16) . . ?
C10 C9 C8 120.43(16) . . ?
C14 N15 S27 117.86(12) . . ?
C14 N15 C16 113.18(14) . . ?
C16 N15 S27 113.75(12) . . ?
C10 C11 H11 119.9 . . ?
C12 C11 H11 119.9 . . ?
C12 C11 C10 120.20(18) . . ?
O1 C10 C9 118.79(16) . . ?
O1 C10 C11 119.36(17) . . ?
C11 C10 C9 121.63(18) . . ?
H17A C17 H17B 107.9 . . ?
C18 C17 H17A 109.1 . . ?
C18 C17 H17B 109.1 . . ?
C16 C17 H17A 109.1 . . ?
C16 C17 H17B 109.1 . . ?
C16 C17 C18 112.41(16) . . ?
C7 C24 H24 120.1 . . ?
C23 C24 C7 119.83(18) . . ?
C23 C24 H24 120.1 . . ?
C11 C12 H12 120.2 . . ?
C11 C12 C13 119.62(17) . . ?
C13 C12 H12 120.2 . . ?
C17 C18 H18A 109.0 . . ?
C17 C18 H18B 109.0 . . ?
H18A C18 H18B 107.8 . . ?
C19 C18 C17 113.09(15) . . ?
C19 C18 H18A 109.0 . . ?
C19 C18 H18B 109.0 . . ?
C14 C13 H13 119.9 . . ?
C12 C13 C14 120.19(18) . . ?
C12 C13 H13 119.9 . . ?
S25 C26 H26A 109.5 . . ?
S25 C26 H26B 109.5 . . ?
S25 C26 H26C 109.5 . . ?
H26A C26 H26B 109.5 . . ?
H26A C26 H26C 109.5 . . ?
H26B C26 H26C 109.5 . . ?
N20 C19 C18 110.95(14) . . ?
N20 C19 H19A 109.4 . . ?
N20 C19 H19B 109.4 . . ?
C18 C19 H19A 109.4 . . ?
C18 C19 H19B 109.4 . . ?
H19A C19 H19B 108.0 . . ?
N15 C16 C17 111.19(14) . . ?
N15 C16 H16A 109.4 . . ?
N15 C16 H16B 109.4 . . ?
C17 C16 H16A 109.4 . . ?
C17 C16 H16B 109.4 . . ?
H16A C16 H16B 108.0 . . ?
C3 C4 C5 164.0(2) . . ?
C4 C3 C2 165.1(2) . . ?
O1 C2 C3 108.25(16) . . ?
O1 C2 H2A 110.0 . . ?
O1 C2 H2B 110.0 . . ?
C3 C2 H2A 110.0 . . ?
C3 C2 H2B 110.0 . . ?
H2A C2 H2B 108.4 . . ?
C21 C22 H22 119.5 . . ?
C23 C22 C21 120.94(18) . . ?
C23 C22 H22 119.5 . . ?
O6 C5 C4 107.70(16) . . ?
O6 C5 H5A 110.2 . . ?
O6 C5 H5B 110.2 . . ?
C4 C5 H5A 110.2 . . ?
C4 C5 H5B 110.2 . . ?
H5A C5 H5B 108.5 . . ?
C24 C23 C22 119.00(18) . . ?
C24 C23 H23 120.5 . . ?
C22 C23 H23 120.5 . . ?
S27 C28 H28A 109.5 . . ?
S27 C28 H28B 109.5 . . ?
S27 C28 H28C 109.5 . . ?
H28A C28 H28B 109.5 . . ?
H28A C28 H28C 109.5 . . ?
H28B C28 H28C 109.5 . . ?

loop_
_geom_bond_atom_site_label_1
_geom_bond_atom_site_label_2
_geom_bond_distance
_geom_bond_site_symmetry_2
_geom_bond_publ_flag
S25 N20 1.6637(16) . ?
S25 O25A 1.4301(15) . ?
S25 O25B 1.4365(15) . ?
S25 C26 1.745(2) . ?
S27 N15 1.6661(15) . ?
S27 O27A 1.4254(16) . ?
S27 O27B 1.4388(16) . ?
S27 C28 1.754(2) . ?
O6 C7 1.388(2) . ?
O6 C5 1.448(2) . ?
N20 C21 1.445(2) . ?
N20 C19 1.498(2) . ?
O1 C10 1.381(2) . ?
O1 C2 1.446(2) . ?
C21 C8 1.398(2) . ?
C21 C22 1.391(3) . ?
C14 C9 1.407(3) . ?
C14 N15 1.451(2) . ?
C14 C13 1.393(2) . ?
C8 C7 1.402(3) . ?
C8 C9 1.503(2) . ?
C7 C24 1.396(3) . ?
C9 C10 1.402(2) . ?
N15 C16 1.505(2) . ?
C11 H11 0.9500 . ?
C11 C10 1.394(3) . ?
C11 C12 1.381(3) . ?
C17 H17A 0.9900 . ?
C17 H17B 0.9900 . ?
C17 C18 1.524(2) . ?
C17 C16 1.514(3) . ?
C24 H24 0.9500 . ?
C24 C23 1.381(3) . ?
C12 H12 0.9500 . ?
C12 C13 1.388(3) . ?
C18 H18A 0.9900 . ?
C18 H18B 0.9900 . ?
C18 C19 1.511(3) . ?
C13 H13 0.9500 . ?
C26 H26A 0.9800 . ?
C26 H26B 0.9800 . ?
C26 H26C 0.9800 . ?
C19 H19A 0.9900 . ?
C19 H19B 0.9900 . ?
C16 H16A 0.9900 . ?
C16 H16B 0.9900 . ?
C4 C3 1.194(3) . ?
C4 C5 1.467(3) . ?
C3 C2 1.465(3) . ?
C2 H2A 0.9900 . ?
C2 H2B 0.9900 . ?
C22 H22 0.9500 . ?
C22 C23 1.384(3) . ?
C5 H5A 0.9900 . ?
C5 H5B 0.9900 . ?
C23 H23 0.9500 . ?
C28 H28A 0.9800 . ?
C28 H28B 0.9800 . ?
C28 H28C 0.9800 . ?

loop_
_geom_torsion_atom_site_label_1
_geom_torsion_atom_site_label_2
_geom_torsion_atom_site_label_3
_geom_torsion_atom_site_label_4
_geom_torsion
_geom_torsion_site_symmetry_1
_geom_torsion_site_symmetry_2
_geom_torsion_site_symmetry_3
_geom_torsion_site_symmetry_4
_geom_torsion_publ_flag
S25 N20 C21 C8 -114.39(16) . . . . ?
S25 N20 C21 C22 69.94(19) . . . . ?
S25 N20 C19 C18 166.33(12) . . . . ?
S27 N15 C16 C17 166.65(13) . . . . ?
O6 C7 C24 C23 177.49(18) . . . . ?
N20 C21 C8 C7 -174.64(16) . . . . ?
N20 C21 C8 C9 6.7(3) . . . . ?
N20 C21 C22 C23 172.67(17) . . . . ?
O25A S25 N20 C21 10.26(15) . . . . ?
O25A S25 N20 C19 146.29(13) . . . . ?
C21 N20 C19 C18 -56.1(2) . . . . ?
C21 C8 C7 O6 -178.54(15) . . . . ?
C21 C8 C7 C24 2.2(3) . . . . ?
C21 C8 C9 C14 -105.3(2) . . . . ?
C21 C8 C9 C10 74.6(2) . . . . ?
C21 C22 C23 C24 1.9(3) . . . . ?
C14 C9 C10 O1 172.82(15) . . . . ?
C14 C9 C10 C11 -1.8(3) . . . . ?
C14 N15 C16 C17 -55.3(2) . . . . ?
O25B S25 N20 C21 -120.11(14) . . . . ?
O25B S25 N20 C19 15.91(15) . . . . ?
C8 C21 C22 C23 -2.9(3) . . . . ?
C8 C7 C24 C23 -3.2(3) . . . . ?
C8 C9 C10 O1 -7.1(2) . . . . ?
C8 C9 C10 C11 178.23(16) . . . . ?
C7 O6 C5 C4 -62.73(19) . . . . ?
C7 C8 C9 C14 76.1(2) . . . . ?
C7 C8 C9 C10 -103.9(2) . . . . ?
C7 C24 C23 C22 1.1(3) . . . . ?
C9 C14 N15 S27 -116.75(15) . . . . ?
C9 C14 N15 C16 107.04(18) . . . . ?
C9 C14 C13 C12 -1.1(3) . . . . ?
C9 C8 C7 O6 0.1(3) . . . . ?
C9 C8 C7 C24 -179.15(17) . . . . ?
N15 C14 C9 C8 9.7(2) . . . . ?
N15 C14 C9 C10 -170.22(15) . . . . ?
N15 C14 C13 C12 171.64(16) . . . . ?
O27A S27 N15 C14 -3.06(17) . . . . ?
O27A S27 N15 C16 132.92(14) . . . . ?
O27B S27 N15 C14 -133.73(14) . . . . ?
O27B S27 N15 C16 2.25(15) . . . . ?
C11 C12 C13 C14 -1.0(3) . . . . ?
C10 O1 C2 C3 -60.3(2) . . . . ?
C10 C11 C12 C13 1.6(3) . . . . ?
C17 C18 C19 N20 -68.37(19) . . . . ?
C12 C11 C10 O1 -174.77(16) . . . . ?
C12 C11 C10 C9 -0.2(3) . . . . ?
C18 C17 C16 N15 -72.24(19) . . . . ?
C13 C14 C9 C8 -177.61(16) . . . . ?
C13 C14 C9 C10 2.4(2) . . . . ?
C13 C14 N15 S27 70.40(19) . . . . ?
C13 C14 N15 C16 -65.8(2) . . . . ?
C26 S25 N20 C21 125.70(14) . . . . ?
C26 S25 N20 C19 -98.28(14) . . . . ?
C19 N20 C21 C8 109.67(18) . . . . ?
C19 N20 C21 C22 -66.0(2) . . . . ?
C16 C17 C18 C19 152.57(16) . . . . ?
C4 C3 C2 O1 13.4(10) . . . . ?
C3 C4 C5 O6 7.5(9) . . . . ?
C2 O1 C10 C9 111.88(19) . . . . ?
C2 O1 C10 C11 -73.4(2) . . . . ?
C22 C21 C8 C7 0.9(3) . . . . ?
C22 C21 C8 C9 -177.75(17) . . . . ?
C5 O6 C7 C8 112.85(18) . . . . ?
C5 O6 C7 C24 -67.8(2) . . . . ?
C5 C4 C3 C2 -11.3(15) . . . . ?
C28 S27 N15 C14 113.56(15) . . . . ?
C28 S27 N15 C16 -110.46(14) . . . . ?
